data_7135862
loop_
_publ_author_name
'Ma, Chang-Lei'
'Li, Chang'
'Sun, Jia-Yue'
'Han, Rui-Rui'
'Liu, Fuchen'
'Zhao, Jiong-Peng'
'Yao, Zhao Quan'

_publ_section_title
;
 Organic Ammonium Flexibility Modulated Phase-Transition Behaviour in 3D
 Perovskite-like Mixed-valence Iron Complexes
;
_journal_name_full 'Chemical Communications'
_journal_paper_doi 10.1039/D6CC02195F
_journal_year 2026
_chemical_formula_moiety 'C9 H7 Fe3 O18, 2(C5 H6 N)'
_chemical_formula_sum 'C19 H19 Fe3 N2 O18'
_chemical_formula_weight 730.91
_space_group_crystal_system orthorhombic
_space_group_IT_number 19
_space_group_name_Hall 'P 2ac 2ab'
_space_group_name_H-M_alt 'P 21 21 21'
_atom_sites_solution_hydrogens geom
_atom_sites_solution_primary dual
_audit_creation_date 2026-05-26
_audit_creation_method
;
Olex2 1.5-ac6-020
(compiled 2024.02.14 svn.r2f8d729c for Rigaku Oxford Diffraction, GUI svn.r6966)
;
_audit_update_record
;
2026-05-27 deposited with the CCDC.	2026-05-29 downloaded from the CCDC.
;
_cell_angle_alpha 90
_cell_angle_beta 90
_cell_angle_gamma 90
_cell_formula_units_Z 4
_cell_length_a 11.973(2)
_cell_length_b 14.917(3)
_cell_length_c 15.127(3)
_cell_measurement_reflns_used 8063
_cell_measurement_temperature 273.15
_cell_measurement_theta_max 30.220
_cell_measurement_theta_min 2.170
_cell_volume 2701.7(9)
_computing_cell_refinement 'SAINT v8.34A (Bruker, 2013)'
_computing_data_reduction 'SAINT v8.34A (Bruker, 2013)'
_computing_molecular_graphics 'Olex2 1.5-ac6-020 (Dolomanov et al., 2009)'
_computing_publication_material 'Olex2 1.5-ac6-020 (Dolomanov et al., 2009)'
_computing_structure_refinement 'SHELXL 2025/1 (Sheldrick, 2015)'
_computing_structure_solution 'SHELXT  (Sheldrick, 2015)'
_diffrn_ambient_temperature 273.15
_diffrn_detector 'Bruker APEX2 area detector'
_diffrn_detector_area_resol_mean 7.9
_diffrn_detector_type 'CCD area detector'
_diffrn_measured_fraction_theta_full 0.996
_diffrn_measured_fraction_theta_max 0.996
_diffrn_measurement_device 'three-circle diffractometer'
_diffrn_measurement_device_type 'Bruker APEX2 microsource'
_diffrn_measurement_method '\w and \f scans'
_diffrn_radiation_monochromator 'mirror optics'
_diffrn_radiation_probe x-ray
_diffrn_radiation_type MoK\a
_diffrn_radiation_wavelength 0.71073
_diffrn_reflns_av_unetI/netI 0.0493
_diffrn_reflns_Laue_measured_fraction_full 0.996
_diffrn_reflns_Laue_measured_fraction_max 0.996
_diffrn_reflns_limit_h_max 14
_diffrn_reflns_limit_h_min -14
_diffrn_reflns_limit_k_max 17
_diffrn_reflns_limit_k_min 0
_diffrn_reflns_limit_l_max 17
_diffrn_reflns_limit_l_min 0
_diffrn_reflns_number 4744
_diffrn_reflns_point_group_measured_fraction_full 0.997
_diffrn_reflns_point_group_measured_fraction_max 0.997
_diffrn_reflns_theta_full 25.007
_diffrn_reflns_theta_max 25.007
_diffrn_reflns_theta_min 1.917
_diffrn_source 'microfocus sealed X-ray tube'
_diffrn_source_current 25.0
_diffrn_source_power 1.125
_diffrn_source_type 'Incoatec I\ms'
_diffrn_source_voltage 45.0
_exptl_absorpt_coefficient_mu 1.677
_exptl_crystal_colour black
_exptl_crystal_colour_primary black
_exptl_crystal_density_diffrn 1.797
_exptl_crystal_description block
_exptl_crystal_F_000 1476
_exptl_crystal_size_max 0.2
_exptl_crystal_size_mid 0.18
_exptl_crystal_size_min 0.18
_refine_diff_density_max 0.838
_refine_diff_density_min -0.388
_refine_diff_density_rms 0.084
_refine_ls_abs_structure_details
;
 Flack x determined using 1669 quotients [(I+)-(I-)]/[(I+)+(I-)]
 (Parsons, Flack and Wagner, Acta Cryst. B69 (2013) 249-259).
;
_refine_ls_abs_structure_Flack -0.006(17)
_refine_ls_extinction_method none
_refine_ls_goodness_of_fit_ref 1.103
_refine_ls_hydrogen_treatment constr
_refine_ls_matrix_type full
_refine_ls_number_parameters 434
_refine_ls_number_reflns 4744
_refine_ls_number_restraints 198
_refine_ls_restrained_S_all 1.086
_refine_ls_R_factor_all 0.0456
_refine_ls_R_factor_gt 0.0387
_refine_ls_shift/su_max 0.001
_refine_ls_shift/su_mean 0.000
_refine_ls_structure_factor_coef Fsqd
_refine_ls_weighting_details 'w=1/[\s^2^(Fo^2^)+(0.0506P)^2^+2.5287P] where P=(Fo^2^+2Fc^2^)/3'
_refine_ls_weighting_scheme calc
_refine_ls_wR_factor_gt 0.1028
_refine_ls_wR_factor_ref 0.1110
_reflns_Friedel_coverage 0.769
_reflns_Friedel_fraction_full 0.997
_reflns_Friedel_fraction_max 0.997
_reflns_number_gt 4284
_reflns_number_total 4744
_reflns_threshold_expression 'I > 2\s(I)'
_cod_data_source_file d6cc02195f2.cif
_cod_data_source_block 1
_cod_original_cell_volume 2701.6(9)
_cod_database_code 7135862
_shelx_shelxl_version_number 2025/1
_shelx_space_group_comment
;
The symmetry employed for this shelxl refinement is uniquely defined
by the following loop, which should always be used as a source of
symmetry information in preference to the above space-group names.
They are only intended as comments.
;
_shelx_estimated_absorpt_t_max 0.752
_shelx_estimated_absorpt_t_min 0.730
_olex2_refinement_description
;
1. Twinned data refinement
 Scales: 0.89789
 0.10211
2. Restrained distances
 N11-C21
 1.349 with sigma of 0.002
 N11-C23
 1.315 with sigma of 0.002
 N11-C21 \\sim N11-C23 \\sim N1-C10 \\sim N1-C14 \\sim N2-C15 \\sim N2-C19
 with sigma of 0.02
 C16-C15 \\sim C17-C16 \\sim C18-C17 \\sim C19-C18 \\sim C21-C20 \\sim C11-C10
\\sim C13-C12 \\sim C25-C24
 \\sim C25-C20 \\sim C12-C11 \\sim C14-C13 \\sim C24-C23
 with sigma of 0.02
3. Rigid bond restraints
 C10, C11, C12, C13, C14
 with sigma for 1-2 distances of 0.01 and sigma for 1-3 distances of 0.01
4. Uiso/Uaniso restraints and constraints
Uanis(C10) \\sim Ueq, Uanis(C11) \\sim Ueq, Uanis(C12) \\sim Ueq, Uanis(C13)
\\sim Ueq, Uanis(N1) \\sim Ueq, Uanis(C14) \\sim Ueq: with sigma of 0.01 and
sigma for terminal atoms of 0.2
5. Rigid body (RIGU) restrains
 C23, N11, C21, C20, C24, C25, N1, C10, C14, C11, C13, C12
 with sigma for 1-2 distances of 0.004 and sigma for 1-3 distances of 0.004
6. Others
 Fixed Sof: N1(0.5) H1(0.5) C12(0.5) H12(0.5) C10(0.5) H10(0.5) C11(0.5)
 H11(0.5) C13(0.5) H13(0.5) C14(0.5) H14(0.5) N11(0.5) H11A(0.5) C20(0.5)
 H20(0.5) C25(0.5) H25(0.5) C21(0.5) H21(0.5) C23(0.5) H23(0.5) C24(0.5)
 H24(0.5)
7.a Aromatic/amide H refined with riding coordinates:
 C6(H6), C8(H8), C4(H4), C5(H5), C3(H3), C9(H9), C7(H7), N2(H2), C17(H17),
 C18(H18), C19(H19), C16(H16), C15(H15), N1(H1), C12(H12), C10(H10), C11(H11),
 C13(H13), C14(H14), N11(H11A), C20(H20), C25(H25), C21(H21), C23(H23), C24(H24)
;
_olex2_submission_special_instructions 'No special instructions were received'

loop_
_space_group_symop_operation_xyz
'x, y, z'
'-x+1/2, -y, z+1/2'
'-x, y+1/2, -z+1/2'
'x+1/2, -y+1/2, -z'

loop_
_atom_site_label
_atom_site_type_symbol
_atom_site_fract_x
_atom_site_fract_y
_atom_site_fract_z
_atom_site_U_iso_or_equiv
_atom_site_adp_type
_atom_site_occupancy
_atom_site_site_symmetry_order
_atom_site_calc_flag
_atom_site_refinement_flags_posn
_atom_site_refinement_flags_adp
_atom_site_refinement_flags_occupancy
_atom_site_disorder_assembly
_atom_site_disorder_group
Fe2 Fe 0.20191(7) 0.37493(6) 1.36933(7) 0.0218(2) Uani 1 1 d . . . . .
Fe3 Fe 0.69998(7) 0.37998(6) 1.36940(7) 0.0231(2) Uani 1 1 d . . . . .
Fe1 Fe 0.25001(10) 0.25198(6) 1.00075(6) 0.0233(2) Uani 1 1 d . . . . .
O6 O 0.3558(4) 0.3342(3) 1.3344(4) 0.0329(12) Uani 1 1 d . . . . .
O4 O 0.7393(4) 0.1399(3) 1.4997(3) 0.0334(12) Uani 1 1 d . . . . .
O17 O 0.8662(4) 0.4125(4) 1.4133(4) 0.0386(13) Uani 1 1 d . . . . .
O2 O 0.7341(5) 0.2416(3) 1.3919(3) 0.0369(13) Uani 1 1 d . . . . .
O15 O 0.7676(5) 0.3799(4) 1.2412(4) 0.0369(12) Uani 1 1 d . . . . .
O7 O 0.1585(4) 0.3693(4) 1.2438(3) 0.0342(11) Uani 1 1 d . . . . .
O3 O 0.6584(4) 0.2575(3) 1.6125(3) 0.0290(11) Uani 1 1 d . . . . .
O11 O 0.2573(5) 0.5001(3) 1.3678(4) 0.0338(11) Uani 1 1 d . . . . .
O12 O 0.2829(5) 0.6384(3) 1.4144(4) 0.0371(13) Uani 1 1 d . . . . .
O1 O 0.6534(4) 0.3634(3) 1.5080(4) 0.0336(11) Uani 1 1 d . . . . .
O16 O 0.8054(4) 0.3256(4) 1.1094(4) 0.0367(12) Uani 1 1 d . . . . .
O18 O 1.0492(4) 0.4164(4) 1.4061(4) 0.0375(12) Uani 1 1 d . . . . .
O14 O 0.7086(6) 0.6491(4) 1.4112(4) 0.0480(16) Uani 1 1 d . . . . .
O13 O 0.6696(5) 0.5140(3) 1.3624(4) 0.0425(14) Uani 1 1 d . . . . .
O8 O 0.1792(5) 0.3303(4) 1.1057(4) 0.0419(14) Uani 1 1 d . . . . .
O9 O 0.0920(5) 0.1933(4) 0.9765(4) 0.0423(14) Uani 1 1 d . . . . .
O10 O -0.0922(5) 0.1904(4) 0.9735(4) 0.0420(14) Uani 1 1 d . . . . .
O5 O 0.5390(4) 0.3424(4) 1.3256(4) 0.0398(13) Uani 1 1 d . . . . .
C1 C 0.6721(5) 0.2860(5) 1.5356(5) 0.0260(15) Uani 1 1 d . . . . .
C6 C 0.2442(7) 0.5623(5) 1.4213(6) 0.0353(18) Uani 1 1 d . . . . .
H6 H 0.201206 0.550225 1.471097 0.042 Uiso 1 1 calc R U . . .
C2 C 0.7184(6) 0.2158(5) 1.4682(5) 0.0292(16) Uani 1 1 d . . . . .
C8 C 0.7550(7) 0.3255(5) 1.1795(5) 0.0291(16) Uani 1 1 d . . . . .
H8 H 0.702154 0.280627 1.187603 0.035 Uiso 1 1 calc R U . . .
C4 C 0.1970(7) 0.3219(5) 1.1842(5) 0.0314(17) Uani 1 1 d . . . . .
H4 H 0.243992 0.275286 1.201077 0.038 Uiso 1 1 calc R U . . .
C5 C -0.0001(7) 0.2275(5) 0.9878(5) 0.0321(16) Uani 1 1 d . . . . .
H5 H -0.001615 0.286135 1.008719 0.039 Uiso 1 1 calc R U . . .
C3 C 0.4492(6) 0.3632(5) 1.3577(5) 0.0336(16) Uani 1 1 d . . . . .
H3 H 0.450379 0.404322 1.403891 0.040 Uiso 1 1 calc R U . . .
C9 C 0.9572(6) 0.3830(5) 1.3896(5) 0.0337(16) Uani 1 1 d . . . . .
H9 H 0.956810 0.330620 1.356237 0.040 Uiso 1 1 calc R U . . .
C7 C 0.6794(7) 0.5721(5) 1.4194(6) 0.0397(19) Uani 1 1 d . . . . .
H7 H 0.661976 0.554390 1.476674 0.048 Uiso 1 1 calc R U . . .
N2 N -0.0857(7) 0.5213(6) 1.2227(7) 0.069(3) Uani 1 1 d D . . . .
H2 H -0.141662 0.485396 1.226244 0.083 Uiso 1 1 calc R U . . .
C17 C 0.0885(9) 0.6313(8) 1.2128(7) 0.064(3) Uani 1 1 d D . . . .
H17 H 0.149951 0.669310 1.209346 0.076 Uiso 1 1 calc R U . . .
C18 C 0.0116(10) 0.6433(7) 1.2775(7) 0.070(3) Uani 1 1 d D . . . .
H18 H 0.020148 0.688863 1.318927 0.084 Uiso 1 1 calc R U . . .
C19 C -0.0779(10) 0.5877(9) 1.2808(8) 0.079(4) Uani 1 1 d D . . . .
H19 H -0.133076 0.596011 1.323303 0.095 Uiso 1 1 calc R U . . .
C16 C 0.0766(9) 0.5649(8) 1.1536(7) 0.072(4) Uani 1 1 d D . . . .
H16 H 0.128516 0.557791 1.108399 0.086 Uiso 1 1 calc R U . . .
C15 C -0.0114(11) 0.5083(8) 1.1600(7) 0.074(3) Uani 1 1 d D . . . .
H15 H -0.019165 0.460787 1.120625 0.089 Uiso 1 1 calc R U . . .
N1 N 0.542(2) 0.4740(11) 1.1075(13) 0.042(4) Uani 0.5 1 d D U P A 1
H1 H 0.555713 0.427331 1.075986 0.050 Uiso 0.5 1 calc R U P A 1
C12 C 0.500(3) 0.620(2) 1.204(2) 0.054(7) Uani 0.5 1 d D U P A 1
H12 H 0.481588 0.673082 1.233343 0.065 Uiso 0.5 1 calc R U P A 1
C10 C 0.444(2) 0.4801(18) 1.148(2) 0.052(6) Uani 0.5 1 d D U P A 1
H10 H 0.389987 0.435986 1.139625 0.062 Uiso 0.5 1 calc R U P A 1
C11 C 0.423(2) 0.553(2) 1.2011(18) 0.054(6) Uani 0.5 1 d D U P A 1
H11 H 0.358164 0.555844 1.234707 0.065 Uiso 0.5 1 calc R U P A 1
C13 C 0.602(3) 0.6128(18) 1.165(2) 0.059(6) Uani 0.5 1 d D U P A 1
H13 H 0.657264 0.656161 1.171919 0.071 Uiso 0.5 1 calc R U P A 1
C14 C 0.6191(17) 0.5374(17) 1.1141(15) 0.044(5) Uani 0.5 1 d D U P A 1
H14 H 0.686167 0.530678 1.083812 0.053 Uiso 0.5 1 calc R U P A 1
N11 N 0.476(2) 0.4710(13) 1.1191(15) 0.056(5) Uani 0.5 1 d D . P B 2
H11A H 0.457545 0.422057 1.092997 0.067 Uiso 0.5 1 calc R U P B 2
C20 C 0.437(2) 0.5844(18) 1.2211(19) 0.060(7) Uani 0.5 1 d D . P B 2
H20 H 0.388677 0.611316 1.261079 0.072 Uiso 0.5 1 calc R U P B 2
C25 C 0.539(2) 0.622(2) 1.206(2) 0.053(7) Uani 0.5 1 d D . P B 2
H25 H 0.562288 0.671631 1.237464 0.064 Uiso 0.5 1 calc R U P B 2
C21 C 0.4055(19) 0.5077(17) 1.1784(17) 0.060(6) Uani 0.5 1 d D . P B 2
H21 H 0.336723 0.481268 1.190104 0.072 Uiso 0.5 1 calc R U P B 2
C23 C 0.573(2) 0.508(2) 1.1002(18) 0.065(8) Uani 0.5 1 d D . P B 2
H23 H 0.619220 0.482152 1.058037 0.078 Uiso 0.5 1 calc R U P B 2
C24 C 0.606(3) 0.585(2) 1.142(2) 0.063(7) Uani 0.5 1 d D . P B 2
H24 H 0.673271 0.611572 1.127931 0.076 Uiso 0.5 1 calc R U P B 2

loop_
_atom_site_aniso_label
_atom_site_aniso_U_11
_atom_site_aniso_U_22
_atom_site_aniso_U_33
_atom_site_aniso_U_23
_atom_site_aniso_U_13
_atom_site_aniso_U_12
Fe2 0.0165(4) 0.0241(5) 0.0249(5) -0.0021(4) -0.0005(4) -0.0007(4)
Fe3 0.0164(4) 0.0256(5) 0.0273(5) -0.0012(4) 0.0014(4) -0.0015(4)
Fe1 0.0210(5) 0.0234(5) 0.0254(5) -0.0005(4) 0.0003(4) 0.0010(3)
O6 0.015(2) 0.033(3) 0.051(3) -0.009(2) 0.000(2) -0.002(2)
O4 0.041(3) 0.030(3) 0.029(3) -0.002(2) 0.009(2) 0.011(2)
O17 0.015(2) 0.059(3) 0.041(3) -0.010(3) 0.001(2) 0.001(2)
O2 0.044(3) 0.037(3) 0.029(3) -0.001(2) 0.010(2) 0.010(2)
O15 0.037(3) 0.042(3) 0.032(3) -0.009(3) 0.008(2) -0.011(2)
O7 0.034(3) 0.043(3) 0.026(2) -0.006(2) -0.003(2) 0.009(2)
O3 0.028(3) 0.030(2) 0.029(3) -0.002(2) 0.005(2) 0.005(2)
O11 0.036(3) 0.026(2) 0.040(3) -0.007(3) 0.007(2) -0.003(2)
O12 0.045(3) 0.028(3) 0.039(3) -0.006(2) 0.005(2) -0.001(2)
O1 0.039(3) 0.024(2) 0.038(3) -0.004(2) 0.005(2) 0.007(2)
O16 0.035(3) 0.049(3) 0.026(3) -0.010(2) 0.003(2) -0.009(2)
O18 0.022(2) 0.046(3) 0.044(3) -0.010(2) 0.001(2) -0.002(2)
O14 0.063(4) 0.040(3) 0.041(3) -0.008(3) 0.003(3) -0.012(3)
O13 0.056(4) 0.025(3) 0.046(3) -0.007(3) -0.012(3) 0.003(2)
O8 0.052(3) 0.045(3) 0.029(3) -0.002(2) 0.001(3) 0.015(3)
O9 0.024(3) 0.040(3) 0.062(4) -0.008(3) 0.004(3) -0.002(2)
O10 0.028(3) 0.043(3) 0.055(4) -0.005(3) 0.008(3) -0.001(3)
O5 0.019(3) 0.050(3) 0.051(3) -0.011(3) -0.001(2) -0.005(2)
C1 0.012(3) 0.034(4) 0.031(4) -0.005(3) 0.000(3) 0.002(3)
C6 0.044(5) 0.028(4) 0.034(4) -0.001(3) 0.006(4) -0.002(4)
C2 0.022(3) 0.032(4) 0.034(4) -0.006(3) 0.004(3) 0.002(3)
C8 0.032(4) 0.028(4) 0.027(4) -0.005(3) -0.004(3) -0.008(3)
C4 0.036(4) 0.028(4) 0.030(4) -0.002(3) -0.002(3) 0.006(3)
C5 0.021(3) 0.035(4) 0.041(4) 0.000(3) 0.002(3) -0.002(3)
C3 0.017(3) 0.043(4) 0.041(4) -0.005(4) 0.001(3) 0.006(3)
C9 0.021(3) 0.037(4) 0.043(4) -0.005(3) -0.001(3) -0.003(3)
C7 0.046(5) 0.031(4) 0.042(5) 0.001(4) 0.006(4) -0.002(4)
N2 0.048(5) 0.068(6) 0.092(7) 0.029(5) -0.011(5) -0.028(5)
C17 0.047(6) 0.064(7) 0.080(8) 0.021(6) -0.004(6) -0.018(5)
C18 0.079(8) 0.064(7) 0.066(7) 0.001(5) 0.007(6) -0.010(6)
C19 0.076(8) 0.092(9) 0.069(8) 0.021(7) 0.043(7) 0.009(7)
C16 0.057(7) 0.092(9) 0.066(7) 0.030(7) 0.023(5) 0.013(6)
C15 0.088(9) 0.076(8) 0.059(6) 0.007(6) -0.010(7) 0.003(7)
N1 0.041(8) 0.044(8) 0.040(8) -0.001(7) 0.005(7) 0.000(7)
C12 0.061(11) 0.050(9) 0.052(11) -0.004(8) 0.008(10) -0.001(8)
C10 0.049(9) 0.051(9) 0.056(12) -0.009(8) 0.010(8) -0.002(8)
C11 0.055(9) 0.052(11) 0.054(11) -0.007(9) 0.013(8) 0.001(8)
C13 0.065(10) 0.049(10) 0.063(12) -0.002(8) 0.013(9) -0.008(8)
C14 0.046(8) 0.046(9) 0.042(9) 0.008(7) 0.007(7) -0.004(7)
N11 0.065(15) 0.048(9) 0.055(13) -0.018(8) 0.007(10) 0.000(9)
C20 0.059(12) 0.046(13) 0.076(17) -0.018(11) 0.019(11) -0.003(10)
C25 0.052(13) 0.047(11) 0.061(14) -0.002(9) -0.011(13) 0.001(10)
C21 0.065(13) 0.040(11) 0.074(15) -0.006(10) 0.031(11) -0.013(10)
C23 0.078(17) 0.077(18) 0.041(12) -0.005(12) 0.018(12) -0.010(12)
C24 0.065(13) 0.057(16) 0.068(18) 0.006(12) 0.014(12) -0.003(11)

loop_
_atom_type_symbol
_atom_type_description
_atom_type_scat_dispersion_real
_atom_type_scat_dispersion_imag
_atom_type_scat_source
C C 0.0033 0.0016 'International Tables Vol C Tables 4.2.6.8 and 6.1.1.4'
H H 0.0000 0.0000 'International Tables Vol C Tables 4.2.6.8 and 6.1.1.4'
Fe Fe 0.3463 0.8444 'International Tables Vol C Tables 4.2.6.8 and 6.1.1.4'
N N 0.0061 0.0033 'International Tables Vol C Tables 4.2.6.8 and 6.1.1.4'
O O 0.0106 0.0060 'International Tables Vol C Tables 4.2.6.8 and 6.1.1.4'

loop_
_geom_angle_atom_site_label_1
_geom_angle_atom_site_label_2
_geom_angle_atom_site_label_3
_geom_angle
_geom_angle_site_symmetry_1
_geom_angle_site_symmetry_3
_geom_angle_publ_flag
O6 Fe2 O4 91.2(2) . 4_458 ?
O6 Fe2 O3 88.7(2) . 4_458 ?
O4 Fe2 O3 79.75(19) 4_458 4_458 ?
O7 Fe2 O6 88.6(2) . . ?
O7 Fe2 O4 171.0(2) . 4_458 ?
O7 Fe2 O3 91.2(2) . 4_458 ?
O7 Fe2 O11 96.7(2) . . ?
O7 Fe2 O18 92.3(2) . 1_455 ?
O11 Fe2 O6 88.6(2) . . ?
O11 Fe2 O4 92.3(2) . 4_458 ?
O11 Fe2 O3 171.5(2) . 4_458 ?
O11 Fe2 O18 91.0(2) . 1_455 ?
O18 Fe2 O6 179.1(2) 1_455 . ?
O18 Fe2 O4 88.0(2) 1_455 4_458 ?
O18 Fe2 O3 91.6(2) 1_455 4_458 ?
O17 Fe3 O1 88.0(2) . . ?
O2 Fe3 O17 89.5(2) . . ?
O2 Fe3 O1 77.65(18) . . ?
O15 Fe3 O17 85.9(2) . . ?
O15 Fe3 O2 94.2(2) . . ?
O15 Fe3 O1 169.8(2) . . ?
O15 Fe3 O5 93.6(2) . . ?
O13 Fe3 O17 87.7(2) . . ?
O13 Fe3 O2 173.7(2) . . ?
O13 Fe3 O15 91.3(2) . . ?
O13 Fe3 O1 96.6(2) . . ?
O13 Fe3 O5 94.7(2) . . ?
O5 Fe3 O17 177.6(2) . . ?
O5 Fe3 O2 88.2(2) . . ?
O5 Fe3 O1 92.2(2) . . ?
O12 Fe1 O16 89.7(2) 2_564 4_457 ?
O12 Fe1 O8 87.8(2) 2_564 . ?
O16 Fe1 O8 174.6(2) 4_457 . ?
O14 Fe1 O12 176.2(3) 3_647 2_564 ?
O14 Fe1 O16 91.5(2) 3_647 4_457 ?
O14 Fe1 O8 91.3(2) 3_647 . ?
O14 Fe1 O9 91.0(3) 3_647 . ?
O14 Fe1 O10 88.2(3) 3_647 4_557 ?
O9 Fe1 O12 92.6(2) . 2_564 ?
O9 Fe1 O16 85.3(2) . 4_457 ?
O9 Fe1 O8 90.0(2) . . ?
O10 Fe1 O12 88.1(2) 4_557 2_564 ?
O10 Fe1 O16 95.0(2) 4_557 4_457 ?
O10 Fe1 O8 89.7(2) 4_557 . ?
O10 Fe1 O9 179.2(3) 4_557 . ?
C3 O6 Fe2 129.9(5) . . ?
C2 O4 Fe2 115.0(4) . 4_558 ?
C9 O17 Fe3 130.5(5) . . ?
C2 O2 Fe3 115.0(5) . . ?
C8 O15 Fe3 130.2(5) . . ?
C4 O7 Fe2 129.0(5) . . ?
C1 O3 Fe2 114.7(4) . 4_558 ?
C6 O11 Fe2 130.8(5) . . ?
C6 O12 Fe1 125.9(5) . 2_565 ?
C1 O1 Fe3 112.3(4) . . ?
C8 O16 Fe1 121.6(5) . 4_557 ?
C9 O18 Fe2 129.2(5) . 1_655 ?
C7 O14 Fe1 134.6(6) . 3_657 ?
C7 O13 Fe3 129.8(6) . . ?
C4 O8 Fe1 126.7(5) . . ?
C5 O9 Fe1 127.3(5) . . ?
C5 O10 Fe1 125.2(5) . 4_457 ?
C3 O5 Fe3 127.7(5) . . ?
O3 C1 C2 115.2(7) . . ?
O1 C1 O3 127.1(6) . . ?
O1 C1 C2 117.8(7) . . ?
O11 C6 H6 117.0 . . ?
O12 C6 O11 125.9(8) . . ?
O12 C6 H6 117.0 . . ?
O4 C2 C1 115.4(7) . . ?
O2 C2 O4 127.4(6) . . ?
O2 C2 C1 117.1(7) . . ?
O15 C8 H8 116.9 . . ?
O16 C8 O15 126.3(7) . . ?
O16 C8 H8 116.9 . . ?
O7 C4 H4 116.9 . . ?
O8 C4 O7 126.1(7) . . ?
O8 C4 H4 116.9 . . ?
O9 C5 O10 125.7(7) . . ?
O9 C5 H5 117.2 . . ?
O10 C5 H5 117.2 . . ?
O6 C3 H3 117.0 . . ?
O5 C3 O6 126.1(7) . . ?
O5 C3 H3 117.0 . . ?
O17 C9 O18 126.0(7) . . ?
O17 C9 H9 117.0 . . ?
O18 C9 H9 117.0 . . ?
O14 C7 O13 128.9(9) . . ?
O14 C7 H7 115.6 . . ?
O13 C7 H7 115.6 . . ?
C19 N2 H2 118.6 . . ?
C15 N2 H2 118.6 . . ?
C15 N2 C19 122.7(9) . . ?
C18 C17 H17 119.8 . . ?
C16 C17 H17 119.8 . . ?
C16 C17 C18 120.4(10) . . ?
C17 C18 H18 120.6 . . ?
C19 C18 C17 118.9(10) . . ?
C19 C18 H18 120.6 . . ?
N2 C19 C18 119.2(10) . . ?
N2 C19 H19 120.4 . . ?
C18 C19 H19 120.4 . . ?
C17 C16 H16 120.2 . . ?
C17 C16 C15 119.7(10) . . ?
C15 C16 H16 120.2 . . ?
N2 C15 C16 119.0(11) . . ?
N2 C15 H15 120.5 . . ?
C16 C15 H15 120.5 . . ?
C10 N1 H1 118.8 . . ?
C10 N1 C14 122(2) . . ?
C14 N1 H1 118.8 . . ?
C11 C12 H12 119.0 . . ?
C11 C12 C13 122(3) . . ?
C13 C12 H12 119.0 . . ?
N1 C10 H10 120.5 . . ?
N1 C10 C11 119(2) . . ?
C11 C10 H10 120.5 . . ?
C12 C11 C10 119(2) . . ?
C12 C11 H11 120.7 . . ?
C10 C11 H11 120.7 . . ?
C12 C13 H13 122.0 . . ?
C12 C13 C14 116(3) . . ?
C14 C13 H13 122.0 . . ?
N1 C14 C13 121(2) . . ?
N1 C14 H14 119.3 . . ?
C13 C14 H14 119.3 . . ?
C21 N11 H11A 119.1 . . ?
C23 N11 H11A 119.1 . . ?
C23 N11 C21 122(2) . . ?
C25 C20 H20 119.7 . . ?
C25 C20 C21 121(2) . . ?
C21 C20 H20 119.7 . . ?
C20 C25 H25 120.7 . . ?
C20 C25 C24 119(3) . . ?
C24 C25 H25 120.7 . . ?
N11 C21 C20 119(2) . . ?
N11 C21 H21 120.7 . . ?
C20 C21 H21 120.7 . . ?
N11 C23 H23 119.9 . . ?
N11 C23 C24 120(2) . . ?
C24 C23 H23 119.9 . . ?
C25 C24 C23 120(3) . . ?
C25 C24 H24 120.1 . . ?
C23 C24 H24 120.1 . . ?

loop_
_geom_bond_atom_site_label_1
_geom_bond_atom_site_label_2
_geom_bond_distance
_geom_bond_site_symmetry_2
_geom_bond_publ_flag
Fe2 O6 2.011(5) . ?
Fe2 O4 2.043(5) 4_458 ?
Fe2 O7 1.970(5) . ?
Fe2 O3 2.061(5) 4_458 ?
Fe2 O11 1.982(5) . ?
Fe2 O18 2.009(5) 1_455 ?
Fe3 O17 2.153(5) . ?
Fe3 O2 2.131(5) . ?
Fe3 O15 2.102(5) . ?
Fe3 O1 2.184(5) . ?
Fe3 O13 2.035(5) . ?
Fe3 O5 2.114(5) . ?
Fe1 O12 2.129(5) 2_564 ?
Fe1 O16 2.133(5) 4_457 ?
Fe1 O14 2.091(6) 3_647 ?
Fe1 O8 2.146(6) . ?
Fe1 O9 2.116(6) . ?
Fe1 O10 2.112(6) 4_557 ?
O6 C3 1.250(9) . ?
O4 C2 1.254(9) . ?
O17 C9 1.229(9) . ?
O2 C2 1.232(9) . ?
O15 C8 1.245(9) . ?
O7 C4 1.236(9) . ?
O3 C1 1.249(9) . ?
O11 C6 1.240(9) . ?
O12 C6 1.231(9) . ?
O1 C1 1.247(9) . ?
O16 C8 1.220(10) . ?
O18 C9 1.234(9) . ?
O14 C7 1.206(10) . ?
O13 C7 1.228(10) . ?
O8 C4 1.214(9) . ?
O9 C5 1.227(10) . ?
O10 C5 1.253(10) . ?
O5 C3 1.219(9) . ?
C1 C2 1.563(9) . ?
C6 H6 0.9300 . ?
C8 H8 0.9300 . ?
C4 H4 0.9300 . ?
C5 H5 0.9300 . ?
C3 H3 0.9300 . ?
C9 H9 0.9300 . ?
C7 H7 0.9300 . ?
N2 H2 0.8600 . ?
N2 C19 1.327(13) . ?
N2 C15 1.315(13) . ?
C17 H17 0.9300 . ?
C17 C18 1.356(13) . ?
C17 C16 1.343(13) . ?
C18 H18 0.9300 . ?
C18 C19 1.356(14) . ?
C19 H19 0.9300 . ?
C16 H16 0.9300 . ?
C16 C15 1.353(13) . ?
C15 H15 0.9300 . ?
N1 H1 0.8600 . ?
N1 C10 1.321(19) . ?
N1 C14 1.327(18) . ?
C12 H12 0.9300 . ?
C12 C11 1.361(19) . ?
C12 C13 1.368(19) . ?
C10 H10 0.9300 . ?
C10 C11 1.377(19) . ?
C11 H11 0.9300 . ?
C13 H13 0.9300 . ?
C13 C14 1.376(18) . ?
C14 H14 0.9300 . ?
N11 H11A 0.8600 . ?
N11 C21 1.349(3) . ?
N11 C23 1.315(3) . ?
C20 H20 0.9300 . ?
C20 C25 1.358(18) . ?
C20 C21 1.368(18) . ?
C25 H25 0.9300 . ?
C25 C24 1.364(19) . ?
C21 H21 0.9300 . ?
C23 H23 0.9300 . ?
C23 C24 1.365(19) . ?
C24 H24 0.9300 . ?

loop_
_geom_hbond_atom_site_label_D
_geom_hbond_atom_site_label_H
_geom_hbond_atom_site_label_A
_geom_hbond_distance_DH
_geom_hbond_distance_HA
_geom_hbond_distance_DA
_geom_hbond_angle_DHA
_geom_hbond_site_symmetry_A
_geom_hbond_publ_flag
N2 H2 O15 0.86 1.93 2.760(10) 163.0 1_455 yes
N1 H1 O9 0.86 2.01 2.864(17) 169.6 4_557 yes
N1 H1 O10 0.86 2.60 3.18(2) 124.9 4_557 yes
N11 H11A O9 0.86 2.58 3.17(2) 126.2 4_557 yes
N11 H11A O10 0.86 2.04 2.904(18) 177.0 4_557 yes

loop_
_geom_torsion_atom_site_label_1
_geom_torsion_atom_site_label_2
_geom_torsion_atom_site_label_3
_geom_torsion_atom_site_label_4
_geom_torsion
_geom_torsion_site_symmetry_1
_geom_torsion_site_symmetry_2
_geom_torsion_site_symmetry_3
_geom_torsion_site_symmetry_4
_geom_torsion_publ_flag
Fe2 O6 C3 O5 -170.4(6) . . . . ?
Fe2 O4 C2 O2 179.4(6) 4_558 . . . ?
Fe2 O4 C2 C1 2.3(7) 4_558 . . . ?
Fe2 O7 C4 O8 -168.1(6) . . . . ?
Fe2 O3 C1 O1 -179.1(5) 4_558 . . . ?
Fe2 O3 C1 C2 0.5(7) 4_558 . . . ?
Fe2 O11 C6 O12 179.7(6) . . . . ?
Fe2 O18 C9 O17 -178.9(6) 1_655 . . . ?
Fe3 O17 C9 O18 165.7(6) . . . . ?
Fe3 O2 C2 O4 -174.8(6) . . . . ?
Fe3 O2 C2 C1 2.3(8) . . . . ?
Fe3 O15 C8 O16 -172.7(6) . . . . ?
Fe3 O1 C1 O3 176.9(6) . . . . ?
Fe3 O1 C1 C2 -2.6(7) . . . . ?
Fe3 O13 C7 O14 144.4(8) . . . . ?
Fe3 O5 C3 O6 -174.1(6) . . . . ?
Fe1 O12 C6 O11 174.8(6) 2_565 . . . ?
Fe1 O16 C8 O15 -165.7(6) 4_557 . . . ?
Fe1 O14 C7 O13 -170.6(7) 3_657 . . . ?
Fe1 O8 C4 O7 177.4(6) . . . . ?
Fe1 O9 C5 O10 -179.3(6) . . . . ?
Fe1 O10 C5 O9 176.7(6) 4_457 . . . ?
O3 C1 C2 O4 -1.9(8) . . . . ?
O3 C1 C2 O2 -179.3(6) . . . . ?
O1 C1 C2 O4 177.7(6) . . . . ?
O1 C1 C2 O2 0.3(9) . . . . ?
C17 C18 C19 N2 2.4(18) . . . . ?
C17 C16 C15 N2 2.2(18) . . . . ?
C18 C17 C16 C15 -1.6(18) . . . . ?
C19 N2 C15 C16 -0.5(17) . . . . ?
C16 C17 C18 C19 -0.7(18) . . . . ?
C15 N2 C19 C18 -1.8(18) . . . . ?
N1 C10 C11 C12 7(5) . . . . ?
C12 C13 C14 N1 -3(4) . . . . ?
C10 N1 C14 C13 1(4) . . . . ?
C11 C12 C13 C14 7(5) . . . . ?
C13 C12 C11 C10 -9(5) . . . . ?
C14 N1 C10 C11 -3(4) . . . . ?
N11 C23 C24 C25 1(5) . . . . ?
C20 C25 C24 C23 -4(5) . . . . ?
C25 C20 C21 N11 -2(5) . . . . ?
C21 N11 C23 C24 2(5) . . . . ?
C21 C20 C25 C24 4(5) . . . . ?
C23 N11 C21 C20 -1(4) . . . . ?

loop_
_twin_individual_id
_twin_individual_mass_fraction_refined
1 0.89789
2 0.10211
